data_2023461
loop_
_publ_author_name
'Lerch, Timothy G.'
'Albert, Daniel R.'
'Gau, Michael'
'Rajaseelan, Edward'

_publ_section_title
;
 Syntheses and crystal structures of 4-benzyl-1-ethyl-1,2,4-triazolium
 bromide and its corresponding NHC complexes of rhodium and iridium.
;
_journal_issue 'Pt 4'
_journal_name_full 'Acta crystallographica. Section E, Crystallographic communications'
_journal_page_first 350
_journal_page_last 357
_journal_paper_doi 10.1107/S2056989025002671
_journal_volume 81
_journal_year 2025
_chemical_formula_iupac '[Ir (C8 H12) (C11 H13 N3) (C18 H33 P)] B F4, 1.5C1 H2 Cl2'
_chemical_formula_moiety 'C37 H58 Ir N3 P +, B F4 -, 1.5(C1 H2 Cl2)'
_chemical_formula_sum 'C38.5 H61 B Cl3 F4 Ir N3 P'
_chemical_formula_weight 982.23
_chemical_name_systematic
;(4-Benzyl-1-ethyl-1,2,4-triazol-5-ylidene)[(1,2,5,6-\h)-cycloocta-1,5-diene](tricyclohexylphosphane)iridium(I) tetrafluoridoborate dicholoromethane
sesquisolvate
;
_space_group_crystal_system monoclinic
_space_group_IT_number 14
_space_group_name_Hall '-P 2ybc'
_space_group_name_H-M_alt 'P 1 21/c 1'
_atom_sites_solution_hydrogens geom
_audit_creation_method
;
Olex2 1.3
(compiled 2020.11.12 svn.r5f609507 for OlexSys, GUI svn.r6408)
;
_cell_angle_alpha 90
_cell_angle_beta 92.0160(10)
_cell_angle_gamma 90
_cell_formula_units_Z 4
_cell_length_a 12.1281(2)
_cell_length_b 14.4399(2)
_cell_length_c 23.7057(3)
_cell_measurement_reflns_used 35970
_cell_measurement_temperature 100
_cell_measurement_theta_max 28.2180
_cell_measurement_theta_min 2.2170
_cell_volume 4148.98(10)
_computing_cell_refinement
;
CrysAlisPro 1.171.43.142a (Rigaku OD, 2024)
;
_computing_data_collection
;
CrysAlisPro 1.171.43.142a (Rigaku OD, 2024)
;
_computing_data_reduction
;
CrysAlisPro 1.171.43.142a (Rigaku OD, 2024)
;
_computing_molecular_graphics
;
Olex2 1.3 (Dolomanov <i>et al.</i>,  2009)
;
_computing_publication_material
;
publCIF (Westrip, 2010)
;
_computing_structure_refinement
;
SHELXL2018/3 (Sheldrick, 2015b)
;
_computing_structure_solution
;
<i>SHELXT</i> (Sheldrick, 2015a)
;
_diffrn_ambient_temperature 100.15
_diffrn_detector_area_resol_mean 10.0000
_diffrn_measured_fraction_theta_full 1.000
_diffrn_measured_fraction_theta_max 1.000
_diffrn_measurement_device '\k-geometry diffractometer'
_diffrn_measurement_device_type 'Rigaku XtaLAB Synergy-S'
_diffrn_measurement_method '\w scans'
_diffrn_radiation_type MoK\a
_diffrn_radiation_wavelength 0.71073
_diffrn_reflns_av_R_equivalents 0.0506
_diffrn_reflns_av_unetI/netI 0.0277
_diffrn_reflns_limit_h_max 16
_diffrn_reflns_limit_h_min -16
_diffrn_reflns_limit_k_max 19
_diffrn_reflns_limit_k_min -19
_diffrn_reflns_limit_l_max 31
_diffrn_reflns_limit_l_min -31
_diffrn_reflns_number 88352
_diffrn_reflns_theta_full 25.242
_diffrn_reflns_theta_max 28.282
_diffrn_reflns_theta_min 1.652
_exptl_absorpt_coefficient_mu 3.499
_exptl_absorpt_correction_T_max 1.00000
_exptl_absorpt_correction_T_min 0.64151
_exptl_absorpt_correction_type multi-scan
_exptl_absorpt_process_details
;
(SCALE3 ABSPACK; Rigaku OD, 2024)
;
_exptl_crystal_colour orange
_exptl_crystal_density_diffrn 1.572
_exptl_crystal_description plate
_exptl_crystal_F_000 1988
_exptl_crystal_size_max 0.27
_exptl_crystal_size_mid 0.1
_exptl_crystal_size_min 0.01
_refine_diff_density_max 1.902
_refine_diff_density_min -1.288
_refine_ls_extinction_method none
_refine_ls_goodness_of_fit_ref 1.051
_refine_ls_hydrogen_treatment constr
_refine_ls_matrix_type full
_refine_ls_number_parameters 575
_refine_ls_number_reflns 10279
_refine_ls_number_restraints 309
_refine_ls_restrained_S_all 1.104
_refine_ls_R_factor_all 0.0462
_refine_ls_R_factor_gt 0.0361
_refine_ls_shift/su_max 0.001
_refine_ls_shift/su_mean 0.000
_refine_ls_structure_factor_coef Fsqd
_refine_ls_weighting_details 'w=1/[\s^2^(Fo^2^)+(0.0263P)^2^+17.4212P] where P=(Fo^2^+2Fc^2^)/3'
_refine_ls_weighting_scheme calc
_refine_ls_wR_factor_gt 0.0751
_refine_ls_wR_factor_ref 0.0782
_reflns_number_gt 8797
_reflns_number_total 10279
_reflns_threshold_expression 'I > 2\s(I)'
_cod_data_source_file hb8128.cif
_cod_data_source_block 6
_cod_depositor_comments 'Adding full bibliography for 2023458--2023461.cif.'
_cod_original_formula_sum 'C38.50 H61 B Cl3 F4 Ir N3 P'
_cod_database_code 2023461
_shelx_space_group_comment
;
The symmetry employed for this shelxl refinement is uniquely defined
by the following loop, which should always be used as a source of
symmetry information in preference to the above space-group names.
They are only intended as comments.
;

loop_
_space_group_symop_operation_xyz
'x, y, z'
'-x, y+1/2, -z+1/2'
'-x, -y, -z'
'x, -y-1/2, z-1/2'

loop_
_atom_site_type_symbol
_atom_site_label
_atom_site_fract_x
_atom_site_fract_y
_atom_site_fract_z
_atom_site_U_iso_or_equiv
_atom_site_adp_type
_atom_site_calc_flag
_atom_site_occupancy
_atom_site_disorder_assembly
_atom_site_disorder_group
Ir Ir1 0.21581(2) 0.31646(2) 0.37651(2) 0.01583(5) Uani d 1 . .
P P1 0.33938(7) 0.18989(6) 0.38680(4) 0.01495(17) Uani d 1 . .
N N1 0.3216(3) 0.4014(2) 0.27119(13) 0.0227(7) Uani d 1 . .
N N2 0.4035(3) 0.4605(2) 0.25436(14) 0.0301(8) Uani d 1 . .
N N3 0.4030(3) 0.4466(2) 0.34670(13) 0.0210(6) Uani d 1 . .
C C1 0.3193(3) 0.3899(3) 0.32772(15) 0.0192(7) Uani d 1 . .
C C2 0.4509(4) 0.4867(3) 0.30157(17) 0.0293(9) Uani d 1 . .
H H2 0.511401 0.528432 0.304371 0.035 Uiso calc 1 . .
C C3 0.2533(4) 0.3569(3) 0.22702(16) 0.0315(9) Uani d 1 . .
H H3A 0.200399 0.314360 0.244518 0.038 Uiso calc 1 . .
H H3B 0.300865 0.319735 0.202541 0.038 Uiso calc 1 . .
C C4 0.1904(5) 0.4281(4) 0.19135(19) 0.0439(12) Uani d 1 . .
H H4A 0.148177 0.396546 0.161007 0.066 Uiso calc 1 . .
H H4B 0.242559 0.471392 0.174957 0.066 Uiso calc 1 . .
H H4C 0.139734 0.462180 0.215080 0.066 Uiso calc 1 . .
C C5 0.4356(3) 0.4623(3) 0.40607(16) 0.0242(8) Uani d 1 . .
H H5A 0.514643 0.479434 0.408434 0.029 Uiso calc 1 . .
H H5B 0.427068 0.403652 0.427060 0.029 Uiso calc 1 . .
C C6 0.3703(3) 0.5367(3) 0.43438(15) 0.0211(7) Uani d 1 . .
C C7 0.3432(3) 0.5250(3) 0.49038(17) 0.0279(9) Uani d 1 . .
H H7 0.362911 0.469157 0.509416 0.033 Uiso calc 1 . .
C C8 0.2878(4) 0.5939(3) 0.51890(18) 0.0337(10) Uani d 1 . .
H H8 0.270769 0.585469 0.557370 0.040 Uiso calc 1 . .
C C9 0.2577(4) 0.6741(3) 0.4914(2) 0.0351(10) Uani d 1 . .
H H9 0.219403 0.721144 0.510702 0.042 Uiso calc 1 . .
C C10 0.2832(4) 0.6865(3) 0.4353(2) 0.0336(9) Uani d 1 . .
H H10 0.262083 0.741927 0.416237 0.040 Uiso calc 1 . .
C C11 0.3392(4) 0.6185(3) 0.40718(18) 0.0299(9) Uani d 1 . .
H H11 0.356820 0.627562 0.368838 0.036 Uiso calc 1 . .
C C12 0.2774(3) 0.0849(2) 0.35419(15) 0.0187(7) Uani d 1 . .
H H12 0.218136 0.066590 0.380270 0.022 Uiso calc 1 . .
C C13 0.2167(3) 0.1003(3) 0.29744(16) 0.0230(8) Uani d 1 . .
H H13A 0.270665 0.113072 0.268042 0.028 Uiso calc 1 . .
H H13B 0.167113 0.154444 0.299931 0.028 Uiso calc 1 . .
C C14 0.1491(4) 0.0138(3) 0.28133(19) 0.0327(10) Uani d 1 . .
H H14A 0.090559 0.004919 0.308866 0.039 Uiso calc 1 . .
H H14B 0.113123 0.022984 0.243615 0.039 Uiso calc 1 . .
C C15 0.2215(4) -0.0723(3) 0.28034(19) 0.0359(10) Uani d 1 . .
H H15A 0.174738 -0.127276 0.272340 0.043 Uiso calc 1 . .
H H15B 0.274383 -0.066538 0.249648 0.043 Uiso calc 1 . .
C C16 0.2850(4) -0.0861(3) 0.33630(18) 0.0289(9) Uani d 1 . .
H H16A 0.334453 -0.140276 0.333393 0.035 Uiso calc 1 . .
H H16B 0.232324 -0.099012 0.366297 0.035 Uiso calc 1 . .
C C17 0.3532(3) -0.0006(2) 0.35230(16) 0.0217(8) Uani d 1 . .
H H17A 0.410576 0.009290 0.324230 0.026 Uiso calc 1 . .
H H17B 0.390423 -0.010042 0.389696 0.026 Uiso calc 1 . .
C C18 0.3798(3) 0.1479(3) 0.45886(15) 0.0197(7) Uani d 1 . .
H H18 0.444398 0.106044 0.453760 0.024 Uiso calc 1 . .
C C19 0.2941(4) 0.0891(3) 0.48899(16) 0.0261(8) Uani d 1 . .
H H19A 0.228003 0.127233 0.495834 0.031 Uiso calc 1 . .
H H19B 0.271095 0.036429 0.464584 0.031 Uiso calc 1 . .
C C20 0.3420(4) 0.0525(3) 0.54528(17) 0.0311(9) Uani d 1 . .
H H20A 0.284462 0.017373 0.564769 0.037 Uiso calc 1 . .
H H20B 0.403590 0.009561 0.538060 0.037 Uiso calc 1 . .
C C21 0.3837(4) 0.1310(3) 0.58314(17) 0.0330(10) Uani d 1 . .
H H21A 0.417146 0.104896 0.618368 0.040 Uiso calc 1 . .
H H21B 0.320824 0.170566 0.593374 0.040 Uiso calc 1 . .
C C22 0.4689(4) 0.1896(3) 0.55380(17) 0.0313(9) Uani d 1 . .
H H22A 0.535277 0.151610 0.547376 0.038 Uiso calc 1 . .
H H22B 0.491169 0.242113 0.578480 0.038 Uiso calc 1 . .
C C23 0.4230(3) 0.2269(3) 0.49704(16) 0.0249(8) Uani d 1 . .
H H23A 0.481883 0.260833 0.477804 0.030 Uiso calc 1 . .
H H23B 0.362329 0.270966 0.503804 0.030 Uiso calc 1 . .
C C24 0.4754(3) 0.2124(3) 0.35529(17) 0.0219(8) Uani d 1 . .
H H24 0.491806 0.279085 0.363436 0.026 Uiso calc 1 . .
C C25 0.5777(3) 0.1588(3) 0.3783(2) 0.0311(10) Uani d 1 . .
H H25A 0.583308 0.164329 0.419876 0.037 Uiso calc 1 . .
H H25B 0.569971 0.092312 0.368593 0.037 Uiso calc 1 . .
C C26 0.6819(4) 0.1976(3) 0.3527(3) 0.0476(14) Uani d 1 . .
H H26A 0.693091 0.262094 0.365811 0.057 Uiso calc 1 . .
H H26B 0.746241 0.160650 0.366248 0.057 Uiso calc 1 . .
C C27 0.6760(4) 0.1963(3) 0.2888(3) 0.0535(16) Uani d 1 . .
H H27A 0.742022 0.227405 0.274380 0.064 Uiso calc 1 . .
H H27B 0.676260 0.131309 0.275510 0.064 Uiso calc 1 . .
C C28 0.5735(4) 0.2443(3) 0.2654(2) 0.0446(13) Uani d 1 . .
H H28A 0.568697 0.236604 0.223883 0.053 Uiso calc 1 . .
H H28B 0.578451 0.311400 0.273714 0.053 Uiso calc 1 . .
C C29 0.4697(4) 0.2049(3) 0.29090(17) 0.0282(9) Uani d 1 . .
H H29A 0.461360 0.139050 0.279883 0.034 Uiso calc 1 . .
H H29B 0.404337 0.239018 0.275810 0.034 Uiso calc 1 . .
C C30 0.0635(9) 0.3834(9) 0.3417(4) 0.0303(15) Uani d 0.5 A 1
H H30 0.069812 0.405199 0.301934 0.036 Uiso calc 0.5 A 1
C C30* 0.0852(9) 0.3941(10) 0.3353(4) 0.0307(14) Uani d 0.5 A 2
H H30* 0.105282 0.423606 0.298908 0.037 Uiso calc 0.5 A 2
C C31 0.1152(3) 0.4433(3) 0.38211(17) 0.0288(8) Uani d 1 . .
H H31A 0.158498 0.499667 0.372402 0.035 Uiso calc 0.5 A 2
H H31 0.148745 0.500774 0.366617 0.035 Uiso calc 0.5 A 1
C C32 0.0628(4) 0.4535(3) 0.43806(18) 0.0339(9) Uani d 1 . .
H H32A 0.104181 0.501268 0.460024 0.041 Uiso calc 0.5 B 1
H H32B -0.013164 0.477086 0.431268 0.041 Uiso calc 0.5 B 1
H H32C -0.018327 0.453879 0.431754 0.041 Uiso calc 0.5 C 2
H H32D 0.084311 0.514332 0.454281 0.041 Uiso calc 0.5 C 2
C C33 0.0568(8) 0.3681(5) 0.4736(4) 0.0316(15) Uani d 0.5 D 1
H H33A -0.020982 0.347405 0.474243 0.038 Uiso calc 0.5 D 1
H H33B 0.080735 0.383742 0.512832 0.038 Uiso calc 0.5 D 1
C C33* 0.0932(8) 0.3774(5) 0.4817(4) 0.0293(15) Uani d 0.5 D 2
H H33C 0.154532 0.399535 0.506885 0.035 Uiso calc 0.5 D 2
H H33D 0.028942 0.365115 0.505229 0.035 Uiso calc 0.5 D 2
C C34 0.1275(3) 0.2878(3) 0.45318(16) 0.0267(8) Uani d 1 . .
H H34 0.170413 0.253616 0.483341 0.032 Uiso calc 0.5 D 1
H H34A 0.173816 0.249171 0.479784 0.032 Uiso calc 0.5 D 2
C C35 0.0816(3) 0.2343(3) 0.41109(18) 0.0321(10) Uani d 1 . .
H H35A 0.091276 0.165607 0.413710 0.038 Uiso calc 0.5 E 2
H H35 0.108320 0.169255 0.416568 0.038 Uiso calc 0.5 F 1
C C36 -0.0251(7) 0.2316(7) 0.3774(4) 0.0376(16) Uani d 0.5 A 1
H H36A -0.086799 0.216732 0.402073 0.045 Uiso calc 0.5 A 1
H H36B -0.022148 0.183813 0.347527 0.045 Uiso calc 0.5 A 1
C C36* -0.0296(7) 0.2727(7) 0.3843(4) 0.0339(15) Uani d 0.5 A 2
H H36C -0.077302 0.219499 0.373593 0.041 Uiso calc 0.5 A 2
H H36D -0.067682 0.308199 0.413636 0.041 Uiso calc 0.5 A 2
C C37 -0.0414(7) 0.3268(7) 0.3513(4) 0.0337(14) Uani d 0.5 A 1
H H37A -0.089526 0.363200 0.375832 0.040 Uiso calc 0.5 A 1
H H37B -0.081411 0.319148 0.314410 0.040 Uiso calc 0.5 A 1
C C37* -0.0186(8) 0.3357(7) 0.3318(4) 0.0332(14) Uani d 0.5 A 2
H H37C -0.017682 0.296655 0.297552 0.040 Uiso calc 0.5 A 2
H H37D -0.083694 0.376985 0.328391 0.040 Uiso calc 0.5 A 2
Cl Cl1 -0.0914(3) 0.1650(2) 0.20050(15) 0.0913(9) Uani d 0.7 G 1
Cl Cl2 -0.0151(3) 0.2836(3) 0.11033(19) 0.0877(11) Uani d 0.7 G 1
C C38 -0.0202(16) 0.1727(11) 0.1378(7) 0.0888(13) Uani d 0.7 G 1
H H38A 0.056181 0.150162 0.144868 0.107 Uiso calc 0.7 G 1
H H38B -0.056037 0.131354 0.109325 0.107 Uiso calc 0.7 G 1
Cl Cl1* -0.0146(9) 0.3008(7) 0.0811(4) 0.0856(17) Uani d 0.3 H 2
Cl Cl2* -0.0496(6) 0.2152(6) 0.1931(4) 0.0932(14) Uani d 0.3 H 2
C C38* -0.019(4) 0.192(3) 0.1232(17) 0.0886(14) Uani d 0.3 H 2
H H38C -0.075391 0.149852 0.106375 0.106 Uiso calc 0.3 H 2
H H38D 0.053563 0.160375 0.122133 0.106 Uiso calc 0.3 H 2
Cl Cl3 0.0397(15) 0.5163(8) 0.0662(5) 0.102(3) Uani d 0.5 I -1
Cl Cl4 -0.0172(15) 0.5042(9) -0.0541(5) 0.097(3) Uani d 0.5 I -1
C C39 0.0466(13) 0.5722(9) -0.0003(5) 0.097(3) Uani d 0.5 I -1
H H39A 0.009374 0.633141 0.001291 0.117 Uiso calc 0.5 I -1
H H39B 0.124731 0.582964 -0.009141 0.117 Uiso calc 0.5 I -1
F F1 0.2168(4) 0.1568(4) 0.1635(2) 0.0626(15) Uani d 0.7 J 1
F F1* 0.2650(10) 0.1739(8) 0.1705(5) 0.064(3) Uani d 0.3 J 2
F F2 0.3946(4) 0.1517(3) 0.1611(2) 0.0568(11) Uani d 0.7 J 1
F F2* 0.3989(6) 0.1141(8) 0.1179(5) 0.070(2) Uani d 0.3 J 2
F F3 0.2972(6) 0.1329(4) 0.08020(18) 0.0702(15) Uani d 0.7 J 1
F F3* 0.2328(9) 0.1246(10) 0.0839(3) 0.066(3) Uani d 0.3 J 2
F F4 0.3022(5) 0.0209(3) 0.1453(3) 0.0583(15) Uani d 0.7 J 1
F F4* 0.2671(12) 0.0243(6) 0.1505(7) 0.064(3) Uani d 0.3 J 2
B B1 0.2955(4) 0.1124(3) 0.1342(2) 0.0510(13) Uani d 1 . .

loop_
_atom_site_aniso_label
_atom_site_aniso_U_11
_atom_site_aniso_U_22
_atom_site_aniso_U_33
_atom_site_aniso_U_12
_atom_site_aniso_U_13
_atom_site_aniso_U_23
Ir1 0.01694(7) 0.01633(7) 0.01429(7) 0.00267(6) 0.00145(4) -0.00031(6)
P1 0.0168(4) 0.0139(4) 0.0144(4) 0.0006(3) 0.0026(3) -0.0001(3)
N1 0.0325(18) 0.0183(16) 0.0174(15) 0.0010(13) 0.0024(13) 0.0020(12)
N2 0.042(2) 0.0244(18) 0.0245(17) -0.0050(16) 0.0073(15) 0.0052(14)
N3 0.0249(16) 0.0183(15) 0.0199(15) -0.0012(13) 0.0008(12) 0.0007(12)
C1 0.0238(19) 0.0172(17) 0.0166(16) 0.0068(14) 0.0012(14) 0.0004(14)
C2 0.038(2) 0.021(2) 0.029(2) -0.0030(17) 0.0089(18) 0.0047(16)
C3 0.048(3) 0.031(2) 0.0154(18) -0.002(2) -0.0036(17) -0.0027(16)
C4 0.060(3) 0.049(3) 0.022(2) 0.003(3) -0.012(2) 0.007(2)
C5 0.030(2) 0.0214(19) 0.0207(18) 0.0020(16) -0.0051(15) -0.0011(15)
C6 0.0226(18) 0.0202(19) 0.0204(17) -0.0049(15) -0.0030(14) -0.0029(14)
C7 0.030(2) 0.029(2) 0.0241(19) -0.0034(17) -0.0038(16) 0.0019(16)
C8 0.031(2) 0.045(3) 0.024(2) 0.000(2) 0.0029(17) -0.0030(19)
C9 0.030(2) 0.035(2) 0.040(2) 0.0004(19) 0.0067(18) -0.012(2)
C10 0.037(2) 0.021(2) 0.043(2) 0.0019(19) 0.0059(19) 0.0042(19)
C11 0.039(2) 0.025(2) 0.026(2) 0.0008(18) 0.0065(17) 0.0040(17)
C12 0.0228(18) 0.0153(17) 0.0181(17) 0.0008(14) 0.0013(14) -0.0014(13)
C13 0.028(2) 0.0181(18) 0.0221(18) -0.0021(15) -0.0024(15) -0.0019(15)
C14 0.039(2) 0.027(2) 0.031(2) -0.0071(19) -0.0092(18) -0.0058(18)
C15 0.053(3) 0.021(2) 0.033(2) -0.007(2) -0.002(2) -0.0096(18)
C16 0.041(2) 0.0147(18) 0.031(2) -0.0016(17) 0.0077(18) -0.0027(16)
C17 0.027(2) 0.0147(17) 0.0240(18) 0.0003(15) 0.0035(15) 0.0006(14)
C18 0.0238(19) 0.0195(17) 0.0158(16) 0.0007(15) -0.0011(14) 0.0022(14)
C19 0.034(2) 0.023(2) 0.0209(18) -0.0007(17) -0.0041(16) 0.0064(15)
C20 0.039(2) 0.030(2) 0.024(2) 0.0061(19) 0.0007(17) 0.0106(17)
C21 0.040(3) 0.041(3) 0.0180(19) 0.010(2) -0.0001(17) 0.0045(18)
C22 0.032(2) 0.038(2) 0.0235(19) 0.0025(19) -0.0063(16) -0.0044(18)
C23 0.026(2) 0.028(2) 0.0202(18) 0.0003(16) -0.0022(15) -0.0013(16)
C24 0.0180(18) 0.0156(17) 0.033(2) -0.0016(14) 0.0089(15) -0.0006(15)
C25 0.0171(19) 0.025(2) 0.052(3) -0.0001(15) 0.0044(18) -0.0047(19)
C26 0.022(2) 0.032(3) 0.090(4) -0.0070(19) 0.017(2) -0.015(3)
C27 0.039(3) 0.029(3) 0.094(4) -0.010(2) 0.044(3) -0.012(3)
C28 0.057(3) 0.025(2) 0.055(3) -0.007(2) 0.036(3) -0.002(2)
C29 0.036(2) 0.021(2) 0.029(2) -0.0002(16) 0.0175(17) 0.0001(16)
C30 0.023(3) 0.036(3) 0.032(3) 0.010(2) 0.003(2) 0.002(3)
C30* 0.023(3) 0.038(3) 0.032(3) 0.007(2) 0.005(2) 0.003(3)
C31 0.0251(18) 0.0232(18) 0.0383(19) 0.0050(15) 0.0056(15) 0.0064(15)
C32 0.0306(19) 0.0318(19) 0.040(2) 0.0095(16) 0.0054(16) -0.0080(17)
C33 0.031(3) 0.031(3) 0.034(3) 0.000(3) 0.015(3) -0.006(2)
C33* 0.026(3) 0.029(3) 0.033(3) -0.001(3) 0.014(3) -0.004(2)
C34 0.0274(19) 0.0266(18) 0.0269(18) 0.0019(15) 0.0127(15) 0.0060(15)
C35 0.019(2) 0.038(3) 0.040(2) -0.0084(17) 0.0117(17) -0.003(2)
C36 0.025(3) 0.045(4) 0.043(3) -0.005(3) -0.001(3) -0.007(3)
C36* 0.022(3) 0.037(4) 0.043(3) -0.007(3) -0.001(3) -0.008(3)
C37 0.022(3) 0.041(3) 0.038(3) 0.001(2) -0.005(2) -0.005(3)
C37* 0.022(3) 0.041(3) 0.036(3) 0.002(2) 0.000(2) -0.004(3)
Cl1 0.0749(18) 0.090(2) 0.110(2) 0.0134(14) 0.0146(16) -0.0585(18)
Cl2 0.0568(13) 0.0572(16) 0.149(3) -0.0152(12) 0.003(2) -0.022(2)
C38 0.064(2) 0.072(2) 0.131(3) -0.002(2) 0.014(2) -0.044(2)
Cl1* 0.057(2) 0.072(3) 0.128(4) -0.015(2) 0.010(3) -0.047(3)
Cl2* 0.069(2) 0.083(3) 0.129(3) 0.003(2) 0.022(2) -0.050(3)
C38* 0.063(2) 0.071(3) 0.132(3) -0.005(2) 0.013(3) -0.043(3)
Cl3 0.122(7) 0.087(5) 0.097(5) 0.051(5) 0.017(4) 0.021(4)
Cl4 0.112(6) 0.086(5) 0.094(4) 0.035(4) 0.019(4) -0.003(3)
C39 0.116(7) 0.085(5) 0.092(5) 0.045(5) 0.018(4) 0.006(4)
F1 0.056(3) 0.078(3) 0.054(3) 0.018(3) 0.002(2) -0.020(2)
F1* 0.085(6) 0.058(5) 0.050(5) -0.005(5) 0.003(5) -0.016(4)
F2 0.062(3) 0.045(2) 0.062(3) 0.012(2) -0.012(2) -0.001(2)
F2* 0.076(5) 0.062(4) 0.071(4) 0.008(4) 0.019(4) 0.016(4)
F3 0.125(4) 0.061(3) 0.026(2) -0.015(3) 0.020(3) -0.001(2)
F3* 0.081(6) 0.076(5) 0.041(4) 0.019(5) 0.013(5) -0.001(4)
F4 0.068(4) 0.053(3) 0.055(3) 0.000(2) 0.016(3) 0.008(2)
F4* 0.099(7) 0.048(5) 0.048(5) -0.017(5) 0.039(6) 0.002(4)
B1 0.067(3) 0.049(3) 0.038(2) 0.012(3) 0.016(2) 0.005(2)

loop_
_atom_type_symbol
_atom_type_description
_atom_type_scat_dispersion_real
_atom_type_scat_dispersion_imag
_atom_type_scat_source
C C 0.0033 0.0016 'International Tables Vol C Tables 4.2.6.8 and 6.1.1.4'
H H 0.0000 0.0000 'International Tables Vol C Tables 4.2.6.8 and 6.1.1.4'
B B 0.0013 0.0007 'International Tables Vol C Tables 4.2.6.8 and 6.1.1.4'
Cl Cl 0.1484 0.1585 'International Tables Vol C Tables 4.2.6.8 and 6.1.1.4'
F F 0.0171 0.0103 'International Tables Vol C Tables 4.2.6.8 and 6.1.1.4'
Ir Ir -1.4442 7.9887 'International Tables Vol C Tables 4.2.6.8 and 6.1.1.4'
N N 0.0061 0.0033 'International Tables Vol C Tables 4.2.6.8 and 6.1.1.4'
P P 0.1023 0.0942 'International Tables Vol C Tables 4.2.6.8 and 6.1.1.4'

loop_
_geom_angle_atom_site_label_1
_geom_angle_atom_site_label_2
_geom_angle_atom_site_label_3
_geom_angle_site_symmetry_1
_geom_angle_site_symmetry_3
_geom_angle
_geom_angle_publ_flag
N1 C1 N3 . . 102.2(3) y
C1 Ir1 P1 . . 93.42(10) y
C1 Ir1 C30 . . 94.8(3) ?
C1 Ir1 C30* . . 85.9(3) ?
C1 Ir1 C31 . . 87.44(15) ?
C1 Ir1 C34 . . 154.59(15) ?
C1 Ir1 C35 . . 166.87(15) ?
C30 Ir1 P1 . . 152.8(2) ?
C30* Ir1 P1 . . 154.5(2) ?
C30* Ir1 C31 . . 36.2(2) ?
C30* Ir1 C34 . . 95.9(3) ?
C30* Ir1 C35 . . 84.7(3) ?
C31 Ir1 P1 . . 169.21(11) ?
C31 Ir1 C30 . . 37.4(2) ?
C34 Ir1 P1 . . 95.47(11) ?
C34 Ir1 C30 . . 88.0(3) ?
C34 Ir1 C31 . . 79.54(15) ?
C34 Ir1 C35 . . 36.35(14) ?
C35 Ir1 P1 . . 91.09(12) ?
C35 Ir1 C30 . . 75.9(3) ?
C35 Ir1 C31 . . 90.43(16) ?
C12 P1 Ir1 . . 110.05(12) ?
C12 P1 C18 . . 101.93(17) ?
C12 P1 C24 . . 109.16(17) ?
C18 P1 Ir1 . . 119.37(13) ?
C18 P1 C24 . . 102.49(18) ?
C24 P1 Ir1 . . 112.92(13) ?
N2 N1 C3 . . 117.4(3) ?
C1 N1 N2 . . 113.8(3) ?
C1 N1 C3 . . 128.7(3) ?
C2 N2 N1 . . 103.5(3) ?
C1 N3 C5 . . 125.5(3) ?
C2 N3 C1 . . 109.1(3) ?
C2 N3 C5 . . 125.4(3) ?
N1 C1 Ir1 . . 131.5(3) ?
N3 C1 Ir1 . . 126.2(3) ?
N2 C2 N3 . . 111.4(4) ?
N2 C2 H2 . . 124.3 ?
N3 C2 H2 . . 124.3 ?
N1 C3 H3A . . 109.4 ?
N1 C3 H3B . . 109.4 ?
N1 C3 C4 . . 111.2(4) ?
H3A C3 H3B . . 108.0 ?
C4 C3 H3A . . 109.4 ?
C4 C3 H3B . . 109.4 ?
C3 C4 H4A . . 109.5 ?
C3 C4 H4B . . 109.5 ?
C3 C4 H4C . . 109.5 ?
H4A C4 H4B . . 109.5 ?
H4A C4 H4C . . 109.5 ?
H4B C4 H4C . . 109.5 ?
N3 C5 H5A . . 108.7 ?
N3 C5 H5B . . 108.7 ?
N3 C5 C6 . . 114.2(3) ?
H5A C5 H5B . . 107.6 ?
C6 C5 H5A . . 108.7 ?
C6 C5 H5B . . 108.7 ?
C7 C6 C5 . . 119.0(4) ?
C7 C6 C11 . . 118.5(4) ?
C11 C6 C5 . . 122.4(3) ?
C6 C7 H7 . . 119.6 ?
C6 C7 C8 . . 120.8(4) ?
C8 C7 H7 . . 119.6 ?
C7 C8 H8 . . 120.1 ?
C9 C8 C7 . . 119.9(4) ?
C9 C8 H8 . . 120.1 ?
C8 C9 H9 . . 120.0 ?
C8 C9 C10 . . 120.0(4) ?
C10 C9 H9 . . 120.0 ?
C9 C10 H10 . . 119.9 ?
C11 C10 C9 . . 120.1(4) ?
C11 C10 H10 . . 119.9 ?
C6 C11 H11 . . 119.7 ?
C10 C11 C6 . . 120.7(4) ?
C10 C11 H11 . . 119.7 ?
P1 C12 H12 . . 104.4 ?
C13 C12 P1 . . 115.2(3) ?
C13 C12 H12 . . 104.4 ?
C13 C12 C17 . . 111.1(3) ?
C17 C12 P1 . . 115.8(3) ?
C17 C12 H12 . . 104.4 ?
C12 C13 H13A . . 109.7 ?
C12 C13 H13B . . 109.7 ?
C12 C13 C14 . . 109.8(3) ?
H13A C13 H13B . . 108.2 ?
C14 C13 H13A . . 109.7 ?
C14 C13 H13B . . 109.7 ?
C13 C14 H14A . . 109.3 ?
C13 C14 H14B . . 109.3 ?
H14A C14 H14B . . 108.0 ?
C15 C14 C13 . . 111.4(4) ?
C15 C14 H14A . . 109.3 ?
C15 C14 H14B . . 109.3 ?
C14 C15 H15A . . 109.3 ?
C14 C15 H15B . . 109.3 ?
H15A C15 H15B . . 108.0 ?
C16 C15 C14 . . 111.5(3) ?
C16 C15 H15A . . 109.3 ?
C16 C15 H15B . . 109.3 ?
C15 C16 H16A . . 109.4 ?
C15 C16 H16B . . 109.4 ?
C15 C16 C17 . . 111.3(3) ?
H16A C16 H16B . . 108.0 ?
C17 C16 H16A . . 109.4 ?
C17 C16 H16B . . 109.4 ?
C12 C17 H17A . . 109.7 ?
C12 C17 H17B . . 109.7 ?
C16 C17 C12 . . 109.7(3) ?
C16 C17 H17A . . 109.7 ?
C16 C17 H17B . . 109.7 ?
H17A C17 H17B . . 108.2 ?
P1 C18 H18 . . 105.5 ?
C19 C18 P1 . . 116.4(3) ?
C19 C18 H18 . . 105.5 ?
C23 C18 P1 . . 111.8(3) ?
C23 C18 H18 . . 105.5 ?
C23 C18 C19 . . 111.0(3) ?
C18 C19 H19A . . 109.5 ?
C18 C19 H19B . . 109.5 ?
H19A C19 H19B . . 108.1 ?
C20 C19 C18 . . 110.7(3) ?
C20 C19 H19A . . 109.5 ?
C20 C19 H19B . . 109.5 ?
C19 C20 H20A . . 109.4 ?
C19 C20 H20B . . 109.4 ?
H20A C20 H20B . . 108.0 ?
C21 C20 C19 . . 111.4(4) ?
C21 C20 H20A . . 109.4 ?
C21 C20 H20B . . 109.4 ?
C20 C21 H21A . . 109.4 ?
C20 C21 H21B . . 109.4 ?
C20 C21 C22 . . 111.2(3) ?
H21A C21 H21B . . 108.0 ?
C22 C21 H21A . . 109.4 ?
C22 C21 H21B . . 109.4 ?
C21 C22 H22A . . 109.4 ?
C21 C22 H22B . . 109.4 ?
C21 C22 C23 . . 111.4(3) ?
H22A C22 H22B . . 108.0 ?
C23 C22 H22A . . 109.4 ?
C23 C22 H22B . . 109.4 ?
C18 C23 H23A . . 109.4 ?
C18 C23 H23B . . 109.4 ?
C22 C23 C18 . . 111.1(3) ?
C22 C23 H23A . . 109.4 ?
C22 C23 H23B . . 109.4 ?
H23A C23 H23B . . 108.0 ?
P1 C24 H24 . . 105.3 ?
C25 C24 P1 . . 118.8(3) ?
C25 C24 H24 . . 105.3 ?
C29 C24 P1 . . 112.2(3) ?
C29 C24 H24 . . 105.3 ?
C29 C24 C25 . . 108.9(3) ?
C24 C25 H25A . . 109.7 ?
C24 C25 H25B . . 109.7 ?
H25A C25 H25B . . 108.2 ?
C26 C25 C24 . . 109.9(4) ?
C26 C25 H25A . . 109.7 ?
C26 C25 H25B . . 109.7 ?
C25 C26 H26A . . 109.1 ?
C25 C26 H26B . . 109.1 ?
H26A C26 H26B . . 107.8 ?
C27 C26 C25 . . 112.5(4) ?
C27 C26 H26A . . 109.1 ?
C27 C26 H26B . . 109.1 ?
C26 C27 H27A . . 109.3 ?
C26 C27 H27B . . 109.3 ?
H27A C27 H27B . . 107.9 ?
C28 C27 C26 . . 111.8(4) ?
C28 C27 H27A . . 109.3 ?
C28 C27 H27B . . 109.3 ?
C27 C28 H28A . . 109.4 ?
C27 C28 H28B . . 109.4 ?
C27 C28 C29 . . 111.2(4) ?
H28A C28 H28B . . 108.0 ?
C29 C28 H28A . . 109.4 ?
C29 C28 H28B . . 109.4 ?
C24 C29 H29A . . 109.4 ?
C24 C29 H29B . . 109.4 ?
C28 C29 C24 . . 111.1(4) ?
C28 C29 H29A . . 109.4 ?
C28 C29 H29B . . 109.4 ?
H29A C29 H29B . . 108.0 ?
Ir1 C30 H30 . . 113.4 ?
C31 C30 Ir1 . . 70.9(5) ?
C31 C30 H30 . . 113.4 ?
C31 C30 C37 . . 125.0(8) ?
C37 C30 Ir1 . . 113.4(8) ?
C37 C30 H30 . . 113.4 ?
Ir1 C30* H30* . . 114.6 ?
C31 C30* Ir1 . . 74.3(6) ?
C31 C30* H30* . . 114.6 ?
C31 C30* C37* . . 122.3(8) ?
C37* C30* Ir1 . . 109.4(8) ?
C37* C30* H30* . . 114.6 ?
Ir1 C31 H31A . . 111.5 ?
Ir1 C31 H31 . . 115.7 ?
C30 C31 Ir1 . . 71.7(6) ?
C30 C31 H31 . . 115.7 ?
C30 C31 C32 . . 117.8(5) ?
C30* C31 Ir1 . . 69.5(7) ?
C30* C31 H31A . . 111.5 ?
C30* C31 C32 . . 131.8(6) ?
C32 C31 Ir1 . . 112.8(3) ?
C32 C31 H31A . . 111.5 ?
C32 C31 H31 . . 115.7 ?
C31 C32 H32A . . 108.1 ?
C31 C32 H32B . . 108.1 ?
C31 C32 H32C . . 108.5 ?
C31 C32 H32D . . 108.5 ?
C31 C32 C33* . . 115.1(4) ?
H32A C32 H32B . . 107.3 ?
H32C C32 H32D . . 107.5 ?
C33 C32 C31 . . 116.6(4) ?
C33 C32 H32A . . 108.1 ?
C33 C32 H32B . . 108.1 ?
C33* C32 H32C . . 108.5 ?
C33* C32 H32D . . 108.5 ?
C32 C33 H33A . . 108.8 ?
C32 C33 H33B . . 108.8 ?
C32 C33 C34 . . 114.0(6) ?
H33A C33 H33B . . 107.7 ?
C34 C33 H33A . . 108.8 ?
C34 C33 H33B . . 108.8 ?
C32 C33* H33C . . 109.3 ?
C32 C33* H33D . . 109.3 ?
H33C C33* H33D . . 108.0 ?
C34 C33* C32 . . 111.6(6) ?
C34 C33* H33C . . 109.3 ?
C34 C33* H33D . . 109.3 ?
Ir1 C34 H34 . . 115.5 ?
Ir1 C34 H34A . . 110.5 ?
C33 C34 Ir1 . . 114.7(4) ?
C33 C34 H34 . . 115.5 ?
C33* C34 Ir1 . . 111.0(4) ?
C33* C34 H34A . . 110.5 ?
C35 C34 Ir1 . . 72.4(2) ?
C35 C34 C33 . . 116.2(5) ?
C35 C34 C33* . . 134.0(5) ?
C35 C34 H34 . . 115.5 ?
C35 C34 H34A . . 110.5 ?
Ir1 C35 H35A . . 118.2 ?
Ir1 C35 H35 . . 108.4 ?
C34 C35 Ir1 . . 71.2(2) ?
C34 C35 H35A . . 118.2 ?
C34 C35 H35 . . 108.4 ?
C34 C35 C36 . . 136.6(6) ?
C34 C35 C36* . . 114.6(5) ?
C36 C35 Ir1 . . 116.9(5) ?
C36 C35 H35 . . 108.4 ?
C36* C35 Ir1 . . 107.2(4) ?
C36* C35 H35A . . 118.2 ?
C35 C36 H36A . . 110.3 ?
C35 C36 H36B . . 110.3 ?
C35 C36 C37 . . 107.0(7) ?
H36A C36 H36B . . 108.6 ?
C37 C36 H36A . . 110.3 ?
C37 C36 H36B . . 110.3 ?
C35 C36* H36C . . 108.3 ?
C35 C36* H36D . . 108.3 ?
H36C C36* H36D . . 107.4 ?
C37* C36* C35 . . 115.7(7) ?
C37* C36* H36C . . 108.3 ?
C37* C36* H36D . . 108.3 ?
C30 C37 H37A . . 108.2 ?
C30 C37 H37B . . 108.2 ?
C36 C37 C30 . . 116.4(9) ?
C36 C37 H37A . . 108.2 ?
C36 C37 H37B . . 108.2 ?
H37A C37 H37B . . 107.3 ?
C30* C37* C36* . . 112.2(8) ?
C30* C37* H37C . . 109.2 ?
C30* C37* H37D . . 109.2 ?
C36* C37* H37C . . 109.2 ?
C36* C37* H37D . . 109.2 ?
H37C C37* H37D . . 107.9 ?
Cl1 C38 H38A . . 108.8 ?
Cl1 C38 H38B . . 108.8 ?
Cl2 C38 Cl1 . . 113.8(9) ?
Cl2 C38 H38A . . 108.8 ?
Cl2 C38 H38B . . 108.8 ?
H38A C38 H38B . . 107.7 ?
Cl1* C38* H38C . . 109.5 ?
Cl1* C38* H38D . . 109.5 ?
Cl2* C38* Cl1* . . 111(2) ?
Cl2* C38* H38C . . 109.5 ?
Cl2* C38* H38D . . 109.5 ?
H38C C38* H38D . . 108.0 ?
Cl3 C39 H39A . . 109.5 ?
Cl3 C39 H39B . . 109.5 ?
Cl4 C39 Cl3 . . 110.8 ?
Cl4 C39 H39A . . 109.5 ?
Cl4 C39 H39B . . 109.5 ?
H39A C39 H39B . . 108.1 ?
F1 B1 F2 . . 100.1(4) ?
F1* B1 F2* . . 118.3(7) ?
F1* B1 F3* . . 108.6(6) ?
F1* B1 F4* . . 111.4(7) ?
F2* B1 F3* . . 103.9(6) ?
F2* B1 F4* . . 110.3(7) ?
F3 B1 F1 . . 115.3(6) ?
F3 B1 F2 . . 107.3(5) ?
F3 B1 F4 . . 114.1(5) ?
F4 B1 F1 . . 113.6(5) ?
F4 B1 F2 . . 104.6(5) ?
F4* B1 F3* . . 102.8(7) ?

loop_
_geom_bond_atom_site_label_1
_geom_bond_atom_site_label_2
_geom_bond_site_symmetry_2
_geom_bond_distance
_geom_bond_publ_flag
Ir1 P1 . 2.3707(9) ?
Ir1 C30 . 2.218(14) ?
Ir1 C30* . 2.147(15) ?
Ir1 C31 . 2.207(4) ?
Ir1 C34 . 2.181(4) ?
Ir1 C35 . 2.196(4) ?
P1 C12 . 1.849(4) ?
P1 C18 . 1.862(4) ?
P1 C24 . 1.864(4) ?
N1 N2 . 1.379(5) ?
N1 C1 . 1.352(5) y
N1 C3 . 1.461(5) ?
N2 C2 . 1.296(6) ?
N3 C1 . 1.369(5) y
N3 C2 . 1.364(5) ?
N3 C5 . 1.466(5) ?
Ir1 C1 . 2.034(4) y
C2 H2 . 0.9500 ?
C3 H3A . 0.9900 ?
C3 H3B . 0.9900 ?
C3 C4 . 1.520(6) ?
C4 H4A . 0.9800 ?
C4 H4B . 0.9800 ?
C4 H4C . 0.9800 ?
C5 H5A . 0.9900 ?
C5 H5B . 0.9900 ?
C5 C6 . 1.506(5) ?
C6 C7 . 1.389(5) ?
C6 C11 . 1.391(6) ?
C7 H7 . 0.9500 ?
C7 C8 . 1.390(6) ?
C8 H8 . 0.9500 ?
C8 C9 . 1.373(7) ?
C9 H9 . 0.9500 ?
C9 C10 . 1.386(6) ?
C10 H10 . 0.9500 ?
C10 C11 . 1.380(6) ?
C11 H11 . 0.9500 ?
C12 H12 . 1.0000 ?
C12 C13 . 1.527(5) ?
C12 C17 . 1.541(5) ?
C13 H13A . 0.9900 ?
C13 H13B . 0.9900 ?
C13 C14 . 1.534(5) ?
C14 H14A . 0.9900 ?
C14 H14B . 0.9900 ?
C14 C15 . 1.523(6) ?
C15 H15A . 0.9900 ?
C15 H15B . 0.9900 ?
C15 C16 . 1.523(6) ?
C16 H16A . 0.9900 ?
C16 H16B . 0.9900 ?
C16 C17 . 1.526(5) ?
C17 H17A . 0.9900 ?
C17 H17B . 0.9900 ?
C18 H18 . 1.0000 ?
C18 C19 . 1.538(5) ?
C18 C23 . 1.537(5) ?
C19 H19A . 0.9900 ?
C19 H19B . 0.9900 ?
C19 C20 . 1.531(5) ?
C20 H20A . 0.9900 ?
C20 H20B . 0.9900 ?
C20 C21 . 1.521(6) ?
C21 H21A . 0.9900 ?
C21 H21B . 0.9900 ?
C21 C22 . 1.523(6) ?
C22 H22A . 0.9900 ?
C22 H22B . 0.9900 ?
C22 C23 . 1.536(5) ?
C23 H23A . 0.9900 ?
C23 H23B . 0.9900 ?
C24 H24 . 1.0000 ?
C24 C25 . 1.545(6) ?
C24 C29 . 1.529(6) ?
C25 H25A . 0.9900 ?
C25 H25B . 0.9900 ?
C25 C26 . 1.527(6) ?
C26 H26A . 0.9900 ?
C26 H26B . 0.9900 ?
C26 C27 . 1.513(9) ?
C27 H27A . 0.9900 ?
C27 H27B . 0.9900 ?
C27 C28 . 1.512(8) ?
C28 H28A . 0.9900 ?
C28 H28B . 0.9900 ?
C28 C29 . 1.525(6) ?
C29 H29A . 0.9900 ?
C29 H29B . 0.9900 ?
C30 H30 . 1.0000 ?
C30 C31 . 1.420(8) ?
C30 C37 . 1.536(8) ?
C30* H30* . 1.0000 ?
C30* C31 . 1.356(8) ?
C30* C37* . 1.515(8) ?
C31 H31A . 1.0000 ?
C31 H31 . 1.0000 ?
C31 C32 . 1.498(6) ?
C32 H32A . 0.9900 ?
C32 H32B . 0.9900 ?
C32 H32C . 0.9900 ?
C32 H32D . 0.9900 ?
C32 C33 . 1.498(8) ?
C32 C33* . 1.545(8) ?
C33 H33A . 0.9900 ?
C33 H33B . 0.9900 ?
C33 C34 . 1.530(7) ?
C33* H33C . 0.9900 ?
C33* H33D . 0.9900 ?
C33* C34 . 1.524(7) ?
C34 H34 . 1.0000 ?
C34 H34A . 1.0000 ?
C34 C35 . 1.366(5) ?
C35 H35A . 1.0000 ?
C35 H35 . 1.0000 ?
C35 C36 . 1.497(8) ?
C35 C36* . 1.572(7) ?
C36 H36A . 0.9900 ?
C36 H36B . 0.9900 ?
C36 C37 . 1.517(9) ?
C36* H36C . 0.9900 ?
C36* H36D . 0.9900 ?
C36* C37* . 1.551(8) ?
C37 H37A . 0.9900 ?
C37 H37B . 0.9900 ?
C37* H37C . 0.9900 ?
C37* H37D . 0.9900 ?
Cl1 C38 . 1.749(17) ?
Cl2 C38 . 1.731(15) ?
C38 H38A . 0.9900 ?
C38 H38B . 0.9900 ?
Cl1* C38* . 1.86(4) ?
Cl2* C38* . 1.74(4) ?
C38* H38C . 0.9900 ?
C38* H38D . 0.9900 ?
Cl3 C39 . 1.7772 ?
Cl4 C39 . 1.7657 ?
C39 H39A . 0.9900 ?
C39 H39B . 0.9900 ?
F1 B1 . 1.360(6) ?
F1* B1 . 1.300(6) ?
F2 B1 . 1.456(6) ?
F2* B1 . 1.325(6) ?
F3 B1 . 1.314(6) ?
F3* B1 . 1.401(6) ?
F4 B1 . 1.350(6) ?
F4* B1 . 1.378(7) ?

loop_
_geom_hbond_atom_site_label_D
_geom_hbond_atom_site_label_H
_geom_hbond_atom_site_label_A
_geom_hbond_site_symmetry_A
_geom_hbond_distance_DH
_geom_hbond_distance_HA
_geom_hbond_distance_DA
_geom_hbond_angle_DHA
_geom_hbond_publ_flag
C2 H2 F2 2_655 0.95 2.25 3.140(6) 155 yes
C7 H7 F3 4_566 0.95 2.39 3.182(7) 141 yes
C8 H8 F4 4_566 0.95 2.61 3.424(9) 144 yes
C13 H13A F1* . 0.99 2.47 3.263(13) 137 yes
C22 H22B F2* 4_566 0.99 2.55 3.340(11) 137 yes
C23 H23B F3 4_566 0.99 2.44 3.244(6) 139 yes
C24 H24 N3 . 1.00 2.67 3.497(5) 140 yes
C29 H29B N1 . 0.99 2.55 3.383(5) 142 yes
C33* H33C F3* 4_566 0.99 2.06 2.907(11) 143 yes
C38 H38A F1 . 0.99 1.98 2.93(2) 158 yes
C38* H38D F3* . 0.99 2.44 3.37(4) 155 yes

loop_
_geom_torsion_atom_site_label_1
_geom_torsion_atom_site_label_2
_geom_torsion_atom_site_label_3
_geom_torsion_atom_site_label_4
_geom_torsion_site_symmetry_1
_geom_torsion_site_symmetry_2
_geom_torsion_site_symmetry_3
_geom_torsion_site_symmetry_4
_geom_torsion
_geom_torsion_publ_flag
Ir1 P1 C12 C13 . . . . 42.0(3) ?
Ir1 P1 C12 C17 . . . . 174.0(2) ?
Ir1 P1 C18 C19 . . . . 76.6(3) ?
Ir1 P1 C18 C23 . . . . -52.4(3) ?
Ir1 P1 C24 C25 . . . . 155.1(3) ?
Ir1 P1 C24 C29 . . . . -76.4(3) ?
Ir1 C30 C31 C32 . . . . -106.7(5) ?
Ir1 C30 C37 C36 . . . . -5.5(11) ?
Ir1 C30* C31 C32 . . . . -102.8(7) ?
Ir1 C30* C37* C36* . . . . 35.2(10) ?
Ir1 C31 C32 C33 . . . . -17.7(7) ?
Ir1 C31 C32 C33* . . . . 3.0(6) ?
Ir1 C34 C35 C36 . . . . -109.7(8) ?
Ir1 C34 C35 C36* . . . . -100.8(5) ?
Ir1 C35 C36 C37 . . . . -36.4(10) ?
Ir1 C35 C36* C37* . . . . 15.3(9) ?
P1 C12 C13 C14 . . . . -168.0(3) ?
P1 C12 C17 C16 . . . . 167.9(3) ?
P1 C18 C19 C20 . . . . 175.0(3) ?
P1 C18 C23 C22 . . . . -173.2(3) ?
P1 C24 C25 C26 . . . . -171.9(3) ?
P1 C24 C29 C28 . . . . 167.2(3) ?
N1 N2 C2 N3 . . . . 0.3(5) ?
N2 N1 C1 Ir1 . . . . 177.5(3) ?
N2 N1 C1 N3 . . . . 1.3(4) ?
N2 N1 C3 C4 . . . . -61.7(5) ?
N3 C5 C6 C7 . . . . 142.8(4) ?
N3 C5 C6 C11 . . . . -39.6(5) ?
C1 N1 N2 C2 . . . . -1.1(5) ?
C1 N1 C3 C4 . . . . 121.6(5) ?
C1 N3 C2 N2 . . . . 0.5(5) ?
C1 N3 C5 C6 . . . . -85.3(5) ?
C2 N3 C1 Ir1 . . . . -177.5(3) ?
C2 N3 C1 N1 . . . . -1.1(4) ?
C2 N3 C5 C6 . . . . 94.2(5) ?
C3 N1 N2 C2 . . . . -178.2(4) ?
C3 N1 C1 Ir1 . . . . -5.8(6) ?
C3 N1 C1 N3 . . . . 178.1(4) ?
C5 N3 C1 Ir1 . . . . 2.1(5) ?
C5 N3 C1 N1 . . . . 178.5(3) ?
C5 N3 C2 N2 . . . . -179.1(4) ?
C5 C6 C7 C8 . . . . 176.8(4) ?
C5 C6 C11 C10 . . . . -177.4(4) ?
C6 C7 C8 C9 . . . . 1.0(7) ?
C7 C6 C11 C10 . . . . 0.2(6) ?
C7 C8 C9 C10 . . . . -0.4(7) ?
C8 C9 C10 C11 . . . . -0.3(7) ?
C9 C10 C11 C6 . . . . 0.4(7) ?
C11 C6 C7 C8 . . . . -0.9(6) ?
C12 P1 C18 C19 . . . . -44.8(3) ?
C12 P1 C18 C23 . . . . -173.8(3) ?
C12 P1 C24 C25 . . . . -82.2(3) ?
C12 P1 C24 C29 . . . . 46.4(3) ?
C12 C13 C14 C15 . . . . -56.1(5) ?
C13 C12 C17 C16 . . . . -58.2(4) ?
C13 C14 C15 C16 . . . . 55.2(5) ?
C14 C15 C16 C17 . . . . -55.6(5) ?
C15 C16 C17 C12 . . . . 56.4(4) ?
C17 C12 C13 C14 . . . . 57.9(4) ?
C18 P1 C12 C13 . . . . 169.6(3) ?
C18 P1 C12 C17 . . . . -58.4(3) ?
C18 P1 C24 C25 . . . . 25.4(3) ?
C18 P1 C24 C29 . . . . 153.9(3) ?
C18 C19 C20 C21 . . . . 56.4(5) ?
C19 C18 C23 C22 . . . . 55.0(4) ?
C19 C20 C21 C22 . . . . -56.5(5) ?
C20 C21 C22 C23 . . . . 55.7(5) ?
C21 C22 C23 C18 . . . . -55.0(5) ?
C23 C18 C19 C20 . . . . -55.5(4) ?
C24 P1 C12 C13 . . . . -82.5(3) ?
C24 P1 C12 C17 . . . . 49.5(3) ?
C24 P1 C18 C19 . . . . -157.8(3) ?
C24 P1 C18 C23 . . . . 73.2(3) ?
C24 C25 C26 C27 . . . . -56.0(5) ?
C25 C24 C29 C28 . . . . -59.2(4) ?
C25 C26 C27 C28 . . . . 53.7(5) ?
C26 C27 C28 C29 . . . . -53.4(5) ?
C27 C28 C29 C24 . . . . 57.1(5) ?
C29 C24 C25 C26 . . . . 58.0(5) ?
C30 C31 C32 C33 . . . . 62.9(10) ?
C30* C31 C32 C33* . . . . 85.2(11) ?
C31 C30 C37 C36 . . . . -87.9(14) ?
C31 C30* C37* C36* . . . . -48.1(15) ?
C31 C32 C33 C34 . . . . 12.7(10) ?
C31 C32 C33* C34 . . . . -24.8(8) ?
C32 C33 C34 Ir1 . . . . -1.4(9) ?
C32 C33 C34 C35 . . . . -83.2(8) ?
C32 C33* C34 Ir1 . . . . 34.8(7) ?
C32 C33* C34 C35 . . . . -50.7(9) ?
C33 C34 C35 Ir1 . . . . 109.4(4) ?
C33 C34 C35 C36 . . . . -0.3(10) ?
C33* C34 C35 Ir1 . . . . 102.5(6) ?
C33* C34 C35 C36* . . . . 1.7(9) ?
C34 C35 C36 C37 . . . . 54.3(12) ?
C34 C35 C36* C37* . . . . 92.0(9) ?
C35 C36 C37 C30 . . . . 25.9(12) ?
C35 C36* C37* C30* . . . . -34.3(12) ?
C37 C30 C31 Ir1 . . . . 105.7(12) ?
C37 C30 C31 C32 . . . . -1.0(15) ?
C37* C30* C31 Ir1 . . . . 103.3(12) ?
C37* C30* C31 C32 . . . . 0.6(18) ?
